data_7020026
loop_
_publ_author_name
'Wu, Kai-Qiang'
'Guo, Jian'
'Yan, Jian-Feng'
'Xie, Li-Li'
'Xu, Feng-Bo'
'Bai, Sha'
'Nockemann, Peter'
'Yuan, Yao-Feng'

_publ_section_title
;
 Ruthenium(ii) bis(terpyridine) electron transfer complexes with
 alkynyl-ferrocenyl bridges: synthesis, structures, and electrochemical
 and spectroscopic studies.
;
_journal_issue 36
_journal_name_full 'Dalton transactions (Cambridge, England : 2003)'
_journal_page_first 11000
_journal_page_last 11008
_journal_paper_doi 10.1039/c2dt31091k
_journal_volume 41
_journal_year 2012
_chemical_formula_moiety C54H36Fe2N6,H2O
_chemical_formula_sum 'C54 H38 Fe2 N6 O'
_chemical_formula_weight 898.60
_chemical_name_systematic
;
?
;
_space_group_IT_number 14
_symmetry_cell_setting monoclinic
_symmetry_space_group_name_Hall '-P 2yn'
_symmetry_space_group_name_H-M 'P 1 21/n 1'
_atom_sites_solution_hydrogens geom
_atom_sites_solution_primary direct
_atom_sites_solution_secondary difmap
_audit_creation_method SHELXL-97
_cell_angle_alpha 90.00
_cell_angle_beta 107.325(10)
_cell_angle_gamma 90.00
_cell_formula_units_Z 4
_cell_length_a 11.203(3)
_cell_length_b 21.278(8)
_cell_length_c 18.403(6)
_cell_measurement_reflns_used 25
_cell_measurement_temperature 293(2)
_cell_measurement_theta_max 18
_cell_measurement_theta_min 12
_cell_volume 4188(2)
_computing_cell_refinement 'TEXRAY software'
_computing_data_collection 'TEXRAY software (Molecular Structure Corporation, 1999)'
_computing_data_reduction 'TEXSAN (Molecular Structure Corporation, 1999)'
_computing_structure_refinement 'SHELXL-97 (Sheldrick, 1997)'
_computing_structure_solution 'SHELXS-97 (Sheldrick, 1990)'
_diffrn_ambient_temperature 293(2)
_diffrn_detector_area_resol_mean None
_diffrn_measured_fraction_theta_full 0.945
_diffrn_measured_fraction_theta_max 0.945
_diffrn_measurement_device_type 'Rigaku Weissenberg IP'
_diffrn_measurement_method 'scintillation counter'
_diffrn_radiation_monochromator graphite
_diffrn_radiation_source 'fine-focus sealed tube'
_diffrn_radiation_type MoK\a
_diffrn_radiation_wavelength 0.71073
_diffrn_reflns_av_R_equivalents 0.0684
_diffrn_reflns_av_sigmaI/netI 0.0562
_diffrn_reflns_limit_h_max 14
_diffrn_reflns_limit_h_min -13
_diffrn_reflns_limit_k_max 27
_diffrn_reflns_limit_k_min -27
_diffrn_reflns_limit_l_max 21
_diffrn_reflns_limit_l_min -23
_diffrn_reflns_number 36460
_diffrn_reflns_theta_full 27.48
_diffrn_reflns_theta_max 27.48
_diffrn_reflns_theta_min 3.01
_diffrn_standards_decay_% 'not measured'
_diffrn_standards_interval_count 'not measured'
_diffrn_standards_interval_time 'not measured'
_diffrn_standards_number None
_exptl_absorpt_coefficient_mu 0.743
_exptl_absorpt_correction_T_max 0.895
_exptl_absorpt_correction_T_min 0.875
_exptl_absorpt_correction_type none
_exptl_crystal_colour Red
_exptl_crystal_density_diffrn 1.425
_exptl_crystal_density_method 'not measured'
_exptl_crystal_description Block
_exptl_crystal_F_000 1856
_exptl_crystal_size_max 0.30
_exptl_crystal_size_mid 0.15
_exptl_crystal_size_min 0.15
_refine_diff_density_max 0.593
_refine_diff_density_min -0.517
_refine_diff_density_rms 0.070
_refine_ls_extinction_coef 0.0005(3)
_refine_ls_extinction_expression Fc^*^=kFc[1+0.001xFc^2^\l^3^/sin(2\q)]^-1/4^
_refine_ls_extinction_method SHELXL
_refine_ls_goodness_of_fit_ref 0.892
_refine_ls_hydrogen_treatment mixed
_refine_ls_matrix_type full
_refine_ls_number_parameters 575
_refine_ls_number_reflns 9080
_refine_ls_number_restraints 3
_refine_ls_restrained_S_all 0.894
_refine_ls_R_factor_all 0.0678
_refine_ls_R_factor_gt 0.0479
_refine_ls_shift/su_max 0.000
_refine_ls_shift/su_mean 0.000
_refine_ls_structure_factor_coef Fsqd
_refine_ls_weighting_details 'calc w=1/[\s^2^(Fo^2^)+(0.0806P)^2^+4.6455P] where P=(Fo^2^+2Fc^2^)/3'
_refine_ls_weighting_scheme calc
_refine_ls_wR_factor_gt 0.1275
_refine_ls_wR_factor_ref 0.1418
_reflns_number_gt 7144
_reflns_number_total 9606
_reflns_threshold_expression >2sigma(I)
_cod_data_source_file c2dt31091k.txt
_cod_data_source_block compound3b
_cod_depositor_comments
;
The following automatic conversions were performed:

'_symmetry_cell_setting' value 'Monoclinic' changed to 'monoclinic'
according to /home/saulius/struct/CIF-dictionaries/cif_core.dic
dictionary named 'cif_core.dic' version 2.4.1 from 2010-06-29.

Automatic conversion script
Id: cif_fix_values 1891 2012-01-12 08:04:46Z andrius 
;
_cod_original_sg_symbol_Hall -P2yn
_cod_original_sg_symbol_H-M P21/n
_cod_original_formula_sum C54H38Fe2N6O
_cod_database_code 7020026

loop_
_symmetry_equiv_pos_as_xyz
'x, y, z'
'-x+1/2, y+1/2, -z+1/2'
'-x, -y, -z'
'x-1/2, -y-1/2, z-1/2'

loop_
_atom_site_label
_atom_site_type_symbol
_atom_site_fract_x
_atom_site_fract_y
_atom_site_fract_z
_atom_site_U_iso_or_equiv
_atom_site_adp_type
_atom_site_occupancy
_atom_site_symmetry_multiplicity
_atom_site_calc_flag
_atom_site_refinement_flags
Fe1 Fe 0.33894(3) 0.165305(15) 0.30587(2) 0.02908(11) Uani 1 1 d .
Fe2 Fe -0.35174(4) -0.118714(18) 0.14127(3) 0.04050(13) Uani 1 1 d .
N1 N 0.2265(2) -0.08970(9) 0.21439(12) 0.0336(5) Uani 1 1 d .
N4 N -0.2115(2) 0.12050(10) 0.28710(13) 0.0353(5) Uani 1 1 d .
N6 N -0.2032(2) 0.03528(12) 0.45505(14) 0.0461(6) Uani 1 1 d .
N2 N 0.3940(3) -0.11883(11) 0.40790(15) 0.0487(6) Uani 1 1 d .
N5 N -0.3326(3) 0.18248(13) 0.09796(17) 0.0674(9) Uani 1 1 d .
N3 N 0.1706(3) -0.03285(14) 0.02370(16) 0.0635(8) Uani 1 1 d .
C1 C 0.1629(2) 0.14279(12) 0.30923(16) 0.0369(6) Uani 1 1 d .
C2 C 0.1614(3) 0.19792(13) 0.26402(18) 0.0410(6) Uani 1 1 d .
H2 H 0.1181 0.2025 0.2127 0.049 Uiso 1 1 calc R
C3 C 0.2373(3) 0.24409(13) 0.31112(19) 0.0449(7) Uani 1 1 d .
H3 H 0.2519 0.2845 0.2963 0.054 Uiso 1 1 calc R
C4 C 0.2872(3) 0.21795(13) 0.38493(18) 0.0455(7) Uani 1 1 d .
H4 H 0.3399 0.2385 0.4269 0.055 Uiso 1 1 calc R
C5 C 0.2434(3) 0.15548(13) 0.38415(16) 0.0399(6) Uani 1 1 d .
H5 H 0.2633 0.1277 0.4250 0.048 Uiso 1 1 calc R
C6 C 0.4087(2) 0.08865(11) 0.26457(16) 0.0340(5) Uani 1 1 d .
C7 C 0.3967(3) 0.14116(12) 0.21435(17) 0.0398(6) Uani 1 1 d .
H7 H 0.3481 0.1424 0.1637 0.048 Uiso 1 1 calc R
C8 C 0.4713(3) 0.19077(13) 0.25494(19) 0.0439(7) Uani 1 1 d .
H8 H 0.4799 0.2303 0.2356 0.053 Uiso 1 1 calc R
C9 C 0.5301(3) 0.16996(13) 0.3296(2) 0.0442(7) Uani 1 1 d .
H9 H 0.5852 0.1933 0.3679 0.053 Uiso 1 1 calc R
C10 C 0.4913(2) 0.10742(12) 0.33649(18) 0.0400(6) Uani 1 1 d .
H10 H 0.5154 0.0829 0.3803 0.048 Uiso 1 1 calc R
C11 C 0.3466(2) 0.02742(11) 0.24696(15) 0.0313(5) Uani 1 1 d .
C12 C 0.3510(2) -0.01598(11) 0.30470(15) 0.0339(5) Uani 1 1 d .
H12 H 0.3935 -0.0065 0.3551 0.041 Uiso 1 1 calc R
C13 C 0.2909(2) -0.07339(11) 0.28566(15) 0.0330(5) Uani 1 1 d .
C14 C 0.2228(2) -0.04826(12) 0.15880(15) 0.0348(5) Uani 1 1 d .
C15 C 0.2810(2) 0.01013(12) 0.17266(15) 0.0357(5) Uani 1 1 d .
H15 H 0.2762 0.0376 0.1325 0.043 Uiso 1 1 calc R
C16 C 0.2946(3) -0.12021(11) 0.34541(16) 0.0362(6) Uani 1 1 d .
C17 C 0.3989(4) -0.16042(16) 0.4627(2) 0.0615(10) Uani 1 1 d .
H17 H 0.4686 -0.1600 0.5056 0.074 Uiso 1 1 calc R
C18 C 0.3072(4) -0.20367(16) 0.4595(2) 0.0682(11) Uani 1 1 d .
H18 H 0.3143 -0.2318 0.4992 0.082 Uiso 1 1 calc R
C19 C 0.2041(4) -0.20449(16) 0.39600(19) 0.0617(10) Uani 1 1 d .
H19 H 0.1402 -0.2333 0.3922 0.074 Uiso 1 1 calc R
C20 C 0.1965(3) -0.16238(14) 0.33840(18) 0.0477(7) Uani 1 1 d .
H20 H 0.1271 -0.1619 0.2954 0.057 Uiso 1 1 calc R
C21 C 0.1546(3) -0.06830(12) 0.08001(15) 0.0392(6) Uani 1 1 d .
C22 C 0.0801(3) -0.12118(14) 0.06688(18) 0.0495(7) Uani 1 1 d .
H22 H 0.0704 -0.1447 0.1073 0.059 Uiso 1 1 calc R
C23 C 0.0198(4) -0.13865(18) -0.0075(2) 0.0669(10) Uani 1 1 d .
H23 H -0.0307 -0.1742 -0.0178 0.080 Uiso 1 1 calc R
C24 C 0.0357(4) -0.10250(19) -0.0660(2) 0.0729(12) Uani 1 1 d .
H24 H -0.0045 -0.1127 -0.1166 0.087 Uiso 1 1 calc R
C25 C 0.1122(5) -0.0512(2) -0.0477(2) 0.0778(13) Uani 1 1 d .
H25 H 0.1245 -0.0276 -0.0873 0.093 Uiso 1 1 calc R
C26 C 0.0970(2) 0.08573(13) 0.28391(17) 0.0394(6) Uani 1 1 d .
C27 C 0.0394(2) 0.03842(13) 0.26207(16) 0.0385(6) Uani 1 1 d .
C28 C -0.0284(2) -0.01441(13) 0.23314(17) 0.0396(6) Uani 1 1 d .
C29 C -0.0886(3) -0.05915(13) 0.20379(18) 0.0430(6) Uani 1 1 d .
C30 C -0.1620(3) -0.11048(14) 0.1652(2) 0.0496(8) Uani 1 1 d .
C31 C -0.1935(3) -0.16633(14) 0.1991(3) 0.0618(10) Uani 1 1 d .
H31 H -0.1684 -0.1761 0.2507 0.074 Uiso 1 1 calc R
C32 C -0.2697(4) -0.20386(17) 0.1394(3) 0.0826(16) Uani 1 1 d .
H32 H -0.3031 -0.2429 0.1451 0.099 Uiso 1 1 calc R
C33 C -0.2863(4) -0.1719(2) 0.0703(3) 0.0824(15) Uani 1 1 d .
H33 H -0.3323 -0.1865 0.0225 0.099 Uiso 1 1 calc R
C34 C -0.2215(4) -0.11356(18) 0.0850(2) 0.0662(11) Uani 1 1 d .
H34 H -0.2184 -0.0832 0.0492 0.079 Uiso 1 1 calc R
C35 C -0.4207(2) -0.04003(12) 0.17972(16) 0.0379(6) Uani 1 1 d .
C36 C -0.4473(3) -0.09525(13) 0.21606(19) 0.0429(6) Uani 1 1 d .
H36 H -0.4211 -0.1030 0.2682 0.052 Uiso 1 1 calc R
C37 C -0.5201(3) -0.13620(15) 0.1597(2) 0.0543(9) Uani 1 1 d .
H37 H -0.5503 -0.1753 0.1683 0.065 Uiso 1 1 calc R
C38 C -0.5388(3) -0.10755(16) 0.0884(2) 0.0588(9) Uani 1 1 d .
H38 H -0.5835 -0.1244 0.0416 0.071 Uiso 1 1 calc R
C39 C -0.4777(3) -0.04853(16) 0.10037(19) 0.0535(8) Uani 1 1 d .
H39 H -0.4753 -0.0200 0.0625 0.064 Uiso 1 1 calc R
C40 C -0.3489(2) 0.01500(12) 0.21646(16) 0.0346(5) Uani 1 1 d .
C41 C -0.3388(3) 0.06836(12) 0.17491(16) 0.0391(6) Uani 1 1 d .
H41 H -0.3786 0.0699 0.1228 0.047 Uiso 1 1 calc R
C42 C -0.2689(3) 0.11915(12) 0.21174(16) 0.0360(6) Uani 1 1 d .
C43 C -0.2232(2) 0.06975(12) 0.32723(15) 0.0336(5) Uani 1 1 d .
C44 C -0.2897(2) 0.01639(12) 0.29437(15) 0.0355(5) Uani 1 1 d .
H44 H -0.2944 -0.0181 0.3244 0.043 Uiso 1 1 calc R
C45 C -0.2527(3) 0.17561(12) 0.16808(17) 0.0411(6) Uani 1 1 d .
C46 C -0.3153(5) 0.23214(18) 0.0579(2) 0.0790(13) Uani 1 1 d .
H46 H -0.3712 0.2379 0.0097 0.095 Uiso 1 1 calc R
C47 C -0.2214(4) 0.27506(15) 0.0829(2) 0.0647(10) Uani 1 1 d .
H47 H -0.2136 0.3087 0.0525 0.078 Uiso 1 1 calc R
C48 C -0.1392(3) 0.26717(14) 0.1539(2) 0.0548(8) Uani 1 1 d .
H48 H -0.0732 0.2950 0.1723 0.066 Uiso 1 1 calc R
C49 C -0.1557(3) 0.21713(13) 0.19799(19) 0.0470(7) Uani 1 1 d .
H49 H -0.1022 0.2115 0.2470 0.056 Uiso 1 1 calc R
C50 C -0.1587(3) 0.07227(12) 0.41069(16) 0.0382(6) Uani 1 1 d .
C51 C -0.0541(3) 0.11015(15) 0.43918(19) 0.0519(8) Uani 1 1 d .
H51 H -0.0270 0.1366 0.4071 0.062 Uiso 1 1 calc R
C52 C 0.0083(4) 0.10786(19) 0.5156(2) 0.0639(10) Uani 1 1 d .
H52 H 0.0801 0.1318 0.5356 0.077 Uiso 1 1 calc R
C53 C -0.0365(4) 0.06952(18) 0.56271(19) 0.0624(9) Uani 1 1 d .
H53 H 0.0039 0.0673 0.6147 0.075 Uiso 1 1 calc R
C54 C -0.1426(3) 0.03490(16) 0.53005(18) 0.0555(8) Uani 1 1 d .
H54 H -0.1741 0.0099 0.5615 0.067 Uiso 1 1 calc R
O1 O 0.6511(3) -0.07728(15) 0.4473(2) 0.1001(12) Uani 1 1 d D
H1A H 0.632(5) -0.041(2) 0.472(3) 0.150 Uiso 1 1 d D
H1B H 0.569(2) -0.086(3) 0.425(3) 0.150 Uiso 1 1 d D

loop_
_atom_site_aniso_label
_atom_site_aniso_U_11
_atom_site_aniso_U_22
_atom_site_aniso_U_33
_atom_site_aniso_U_23
_atom_site_aniso_U_13
_atom_site_aniso_U_12
Fe1 0.0303(2) 0.02205(17) 0.0342(2) 0.00056(12) 0.00851(15) 0.00002(12)
Fe2 0.0408(2) 0.0330(2) 0.0527(3) -0.01500(17) 0.0216(2) -0.01045(15)
N1 0.0372(12) 0.0283(10) 0.0343(11) -0.0012(8) 0.0092(10) 0.0032(8)
N4 0.0391(12) 0.0311(11) 0.0373(12) -0.0010(9) 0.0136(10) 0.0026(8)
N6 0.0543(15) 0.0446(13) 0.0395(13) -0.0003(10) 0.0139(12) -0.0048(11)
N2 0.0520(15) 0.0433(13) 0.0439(14) 0.0103(10) 0.0037(12) -0.0072(11)
N5 0.090(2) 0.0480(15) 0.0481(16) 0.0119(12) -0.0042(16) -0.0115(15)
N3 0.089(2) 0.0542(16) 0.0372(14) 0.0034(12) 0.0040(15) -0.0100(15)
C1 0.0334(13) 0.0342(13) 0.0446(15) -0.0026(11) 0.0139(12) 0.0006(10)
C2 0.0363(14) 0.0389(14) 0.0469(16) 0.0045(11) 0.0111(13) 0.0090(11)
C3 0.0472(16) 0.0276(13) 0.0647(19) 0.0012(12) 0.0238(15) 0.0066(11)
C4 0.0545(18) 0.0352(14) 0.0481(16) -0.0109(12) 0.0172(15) -0.0047(12)
C5 0.0510(16) 0.0392(14) 0.0343(14) -0.0017(11) 0.0202(13) -0.0034(11)
C6 0.0346(13) 0.0266(11) 0.0429(14) 0.0004(10) 0.0147(12) 0.0047(9)
C7 0.0461(15) 0.0316(13) 0.0439(15) 0.0028(11) 0.0167(13) 0.0010(11)
C8 0.0440(15) 0.0297(13) 0.0636(19) 0.0047(12) 0.0244(15) -0.0030(11)
C9 0.0317(14) 0.0366(14) 0.0614(19) -0.0009(12) 0.0091(14) -0.0045(10)
C10 0.0316(13) 0.0320(13) 0.0510(16) 0.0044(11) 0.0039(12) 0.0029(10)
C11 0.0351(13) 0.0258(11) 0.0354(13) 0.0000(9) 0.0143(11) 0.0050(9)
C12 0.0407(14) 0.0280(12) 0.0326(12) -0.0001(9) 0.0105(11) 0.0017(9)
C13 0.0367(13) 0.0272(11) 0.0352(13) 0.0008(9) 0.0109(11) 0.0031(9)
C14 0.0386(14) 0.0297(12) 0.0353(13) -0.0009(10) 0.0099(11) 0.0075(10)
C15 0.0450(15) 0.0297(12) 0.0334(13) 0.0033(10) 0.0131(12) 0.0056(10)
C16 0.0468(15) 0.0274(12) 0.0349(13) -0.0021(10) 0.0131(12) -0.0014(10)
C17 0.072(2) 0.058(2) 0.0444(18) 0.0148(14) 0.0021(17) -0.0107(16)
C18 0.101(3) 0.0493(19) 0.0478(19) 0.0159(15) 0.012(2) -0.0194(18)
C19 0.087(3) 0.0533(19) 0.0470(18) -0.0011(14) 0.0243(18) -0.0311(18)
C20 0.0568(19) 0.0427(16) 0.0420(16) -0.0002(12) 0.0125(15) -0.0128(13)
C21 0.0455(15) 0.0362(13) 0.0336(13) -0.0012(10) 0.0086(12) 0.0085(11)
C22 0.0584(19) 0.0456(16) 0.0402(16) -0.0024(12) 0.0083(15) -0.0018(13)
C23 0.076(3) 0.059(2) 0.053(2) -0.0144(16) -0.0011(19) -0.0092(18)
C24 0.098(3) 0.069(2) 0.0368(17) -0.0090(16) -0.0023(19) 0.001(2)
C25 0.116(4) 0.075(3) 0.0331(17) 0.0057(16) 0.009(2) -0.014(2)
C26 0.0322(13) 0.0437(15) 0.0429(15) -0.0002(11) 0.0119(12) -0.0008(11)
C27 0.0328(14) 0.0431(14) 0.0403(14) 0.0001(11) 0.0117(12) -0.0028(11)
C28 0.0339(13) 0.0418(14) 0.0445(15) 0.0000(12) 0.0141(12) -0.0028(11)
C29 0.0347(14) 0.0421(15) 0.0553(18) -0.0017(13) 0.0182(13) -0.0026(11)
C30 0.0438(16) 0.0408(15) 0.075(2) -0.0155(14) 0.0336(17) -0.0073(12)
C31 0.0471(18) 0.0359(16) 0.110(3) -0.0009(17) 0.036(2) 0.0026(12)
C32 0.064(2) 0.0349(17) 0.165(5) -0.035(2) 0.060(3) -0.0105(15)
C33 0.077(3) 0.077(3) 0.114(4) -0.065(3) 0.061(3) -0.034(2)
C34 0.069(2) 0.072(2) 0.074(2) -0.0374(19) 0.046(2) -0.0282(18)
C35 0.0356(14) 0.0355(13) 0.0425(15) -0.0042(11) 0.0116(12) 0.0016(10)
C36 0.0425(15) 0.0411(14) 0.0525(17) -0.0070(12) 0.0254(14) -0.0054(11)
C37 0.0364(15) 0.0454(16) 0.086(3) -0.0165(16) 0.0250(17) -0.0126(12)
C38 0.0482(18) 0.0572(19) 0.063(2) -0.0184(16) 0.0037(17) -0.0090(14)
C39 0.060(2) 0.0495(17) 0.0440(17) -0.0042(13) 0.0039(15) -0.0022(14)
C40 0.0358(13) 0.0306(12) 0.0394(14) -0.0038(10) 0.0141(12) 0.0021(9)
C41 0.0453(15) 0.0349(13) 0.0370(14) -0.0001(11) 0.0121(12) 0.0030(11)
C42 0.0415(14) 0.0314(12) 0.0375(14) 0.0009(10) 0.0153(12) 0.0050(10)
C43 0.0349(13) 0.0333(12) 0.0355(13) -0.0025(10) 0.0149(11) 0.0032(9)
C44 0.0429(14) 0.0319(12) 0.0346(13) -0.0005(10) 0.0160(12) 0.0013(10)
C45 0.0532(17) 0.0310(13) 0.0407(15) 0.0025(11) 0.0163(14) 0.0046(11)
C46 0.111(3) 0.054(2) 0.054(2) 0.0180(17) -0.002(2) -0.010(2)
C47 0.099(3) 0.0351(16) 0.062(2) 0.0125(15) 0.027(2) 0.0006(16)
C48 0.070(2) 0.0353(15) 0.063(2) -0.0003(14) 0.0255(18) -0.0048(14)
C49 0.0529(17) 0.0353(14) 0.0514(18) 0.0033(12) 0.0133(15) 0.0008(12)
C50 0.0420(15) 0.0347(13) 0.0381(14) -0.0039(10) 0.0125(12) 0.0026(10)
C51 0.0550(19) 0.0528(18) 0.0466(17) -0.0044(13) 0.0134(15) -0.0137(14)
C52 0.066(2) 0.075(2) 0.0460(19) -0.0123(16) 0.0093(17) -0.0205(18)
C53 0.076(2) 0.070(2) 0.0353(16) -0.0079(15) 0.0073(17) 0.0009(18)
C54 0.074(2) 0.0566(19) 0.0370(16) 0.0046(13) 0.0187(16) -0.0038(16)
O1 0.074(2) 0.0721(19) 0.135(3) 0.038(2) 0.001(2) -0.0135(15)

loop_
_atom_type_symbol
_atom_type_description
_atom_type_scat_dispersion_real
_atom_type_scat_dispersion_imag
_atom_type_scat_source
C C 0.0033 0.0016 'International Tables Vol C Tables 4.2.6.8 and 6.1.1.4'
H H 0.0000 0.0000 'International Tables Vol C Tables 4.2.6.8 and 6.1.1.4'
N N 0.0061 0.0033 'International Tables Vol C Tables 4.2.6.8 and 6.1.1.4'
Fe Fe 0.3463 0.8444 'International Tables Vol C Tables 4.2.6.8 and 6.1.1.4'
O O 0.0106 0.0060 'International Tables Vol C Tables 4.2.6.8 and 6.1.1.4'

loop_
_geom_angle_atom_site_label_1
_geom_angle_atom_site_label_2
_geom_angle_atom_site_label_3
_geom_angle
C2 Fe1 C7 106.77(12)
C2 Fe1 C10 162.67(11)
C7 Fe1 C10 68.41(12)
C2 Fe1 C3 40.61(11)
C7 Fe1 C3 124.27(12)
C10 Fe1 C3 155.83(12)
C2 Fe1 C5 69.07(12)
C7 Fe1 C5 156.38(11)
C10 Fe1 C5 108.27(12)
C3 Fe1 C5 68.58(12)
C2 Fe1 C1 41.22(11)
C7 Fe1 C1 120.71(11)
C10 Fe1 C1 125.68(11)
C3 Fe1 C1 68.62(11)
C5 Fe1 C1 40.90(11)
C2 Fe1 C8 119.80(12)
C7 Fe1 C8 40.44(11)
C10 Fe1 C8 68.09(12)
C3 Fe1 C8 107.09(12)
C5 Fe1 C8 162.00(12)
C1 Fe1 C8 155.52(12)
C2 Fe1 C6 124.77(11)
C7 Fe1 C6 40.93(10)
C10 Fe1 C6 40.82(11)
C3 Fe1 C6 161.60(12)
C5 Fe1 C6 121.13(11)
C1 Fe1 C6 107.57(10)
C8 Fe1 C6 68.48(11)
C2 Fe1 C4 68.30(12)
C7 Fe1 C4 161.48(11)
C10 Fe1 C4 121.52(13)
C3 Fe1 C4 40.54(12)
C5 Fe1 C4 40.42(11)
C1 Fe1 C4 68.17(11)
C8 Fe1 C4 125.16(12)
C6 Fe1 C4 156.44(12)
C2 Fe1 C9 154.83(11)
C7 Fe1 C9 67.77(13)
C10 Fe1 C9 40.45(10)
C3 Fe1 C9 120.66(11)
C5 Fe1 C9 125.84(13)
C1 Fe1 C9 162.92(12)
C8 Fe1 C9 40.08(12)
C6 Fe1 C9 68.24(11)
C4 Fe1 C9 108.62(13)
C33 Fe2 C34 41.10(14)
C33 Fe2 C32 40.5(2)
C34 Fe2 C32 69.08(19)
C33 Fe2 C39 121.0(2)
C34 Fe2 C39 107.22(17)
C32 Fe2 C39 155.76(18)
C33 Fe2 C36 159.33(15)
C34 Fe2 C36 158.84(12)
C32 Fe2 C36 123.96(18)
C39 Fe2 C36 68.00(14)
C33 Fe2 C31 68.5(2)
C34 Fe2 C31 69.41(18)
C32 Fe2 C31 40.71(17)
C39 Fe2 C31 162.37(13)
C36 Fe2 C31 108.55(16)
C33 Fe2 C38 105.95(17)
C34 Fe2 C38 122.82(17)
C32 Fe2 C38 119.94(15)
C39 Fe2 C38 40.57(13)
C36 Fe2 C38 67.87(14)
C31 Fe2 C38 155.85(14)
C33 Fe2 C30 68.52(15)
C34 Fe2 C30 41.06(15)
C32 Fe2 C30 68.58(13)
C39 Fe2 C30 125.27(14)
C36 Fe2 C30 123.64(13)
C31 Fe2 C30 41.05(13)
C38 Fe2 C30 160.82(16)
C33 Fe2 C37 122.27(14)
C34 Fe2 C37 158.83(15)
C32 Fe2 C37 106.47(15)
C39 Fe2 C37 67.88(15)
C36 Fe2 C37 40.44(12)
C31 Fe2 C37 121.53(15)
C38 Fe2 C37 40.13(15)
C30 Fe2 C37 158.34(16)
C33 Fe2 C35 157.38(19)
C34 Fe2 C35 122.22(13)
C32 Fe2 C35 161.44(19)
C39 Fe2 C35 40.59(12)
C36 Fe2 C35 40.74(11)
C31 Fe2 C35 125.53(14)
C38 Fe2 C35 68.41(12)
C30 Fe2 C35 109.22(11)
C37 Fe2 C35 68.39(12)
C13 N1 C14 117.5(2)
C43 N4 C42 117.2(2)
C50 N6 C54 117.8(3)
C17 N2 C16 118.2(3)
C46 N5 C45 116.9(3)
C21 N3 C25 117.1(3)
C26 C1 C5 126.3(3)
C26 C1 C2 126.2(3)
C5 C1 C2 107.4(2)
C26 C1 Fe1 126.82(19)
C5 C1 Fe1 69.46(16)
C2 C1 Fe1 68.69(15)
C3 C2 C1 108.1(3)
C3 C2 Fe1 70.30(16)
C1 C2 Fe1 70.09(15)
C3 C2 H2 125.9
C1 C2 H2 125.9
Fe1 C2 H2 125.3
C2 C3 C4 107.9(2)
C2 C3 Fe1 69.09(15)
C4 C3 Fe1 69.99(16)
C2 C3 H3 126.0
C4 C3 H3 126.0
Fe1 C3 H3 126.5
C5 C4 C3 108.8(3)
C5 C4 Fe1 69.55(16)
C3 C4 Fe1 69.47(17)
C5 C4 H4 125.6
C3 C4 H4 125.6
Fe1 C4 H4 127.0
C4 C5 C1 107.7(3)
C4 C5 Fe1 70.04(17)
C1 C5 Fe1 69.64(16)
C4 C5 H5 126.2
C1 C5 H5 126.2
Fe1 C5 H5 125.8
C10 C6 C7 106.9(2)
C10 C6 C11 126.0(2)
C7 C6 C11 127.1(2)
C10 C6 Fe1 69.33(15)
C7 C6 Fe1 69.21(15)
C11 C6 Fe1 125.46(18)
C8 C7 C6 108.3(3)
C8 C7 Fe1 70.05(17)
C6 C7 Fe1 69.85(16)
C8 C7 H7 125.8
C6 C7 H7 125.8
Fe1 C7 H7 125.8
C9 C8 C7 108.2(2)
C9 C8 Fe1 70.28(17)
C7 C8 Fe1 69.51(16)
C9 C8 H8 125.9
C7 C8 H8 125.9
Fe1 C8 H8 125.9
C8 C9 C10 108.4(3)
C8 C9 Fe1 69.64(16)
C10 C9 Fe1 69.24(15)
C8 C9 H9 125.8
C10 C9 H9 125.8
Fe1 C9 H9 126.9
C9 C10 C6 108.1(3)
C9 C10 Fe1 70.31(15)
C6 C10 Fe1 69.85(14)
C9 C10 H10 125.9
C6 C10 H10 125.9
Fe1 C10 H10 125.5
C15 C11 C12 117.4(2)
C15 C11 C6 121.8(2)
C12 C11 C6 120.8(2)
C13 C12 C11 119.0(2)
C13 C12 H12 120.5
C11 C12 H12 120.5
N1 C13 C12 123.6(2)
N1 C13 C16 116.2(2)
C12 C13 C16 120.1(2)
N1 C14 C15 122.7(2)
N1 C14 C21 116.4(2)
C15 C14 C21 120.8(2)
C14 C15 C11 119.8(2)
C14 C15 H15 120.1
C11 C15 H15 120.1
N2 C16 C20 121.6(3)
N2 C16 C13 117.1(2)
C20 C16 C13 121.3(3)
N2 C17 C18 123.6(3)
N2 C17 H17 118.2
C18 C17 H17 118.2
C17 C18 C19 118.4(3)
C17 C18 H18 120.8
C19 C18 H18 120.8
C20 C19 C18 119.4(3)
C20 C19 H19 120.3
C18 C19 H19 120.3
C19 C20 C16 118.9(3)
C19 C20 H20 120.6
C16 C20 H20 120.6
N3 C21 C22 122.6(3)
N3 C21 C14 116.5(3)
C22 C21 C14 120.9(3)
C21 C22 C23 118.9(3)
C21 C22 H22 120.5
C23 C22 H22 120.5
C24 C23 C22 119.0(3)
C24 C23 H23 120.5
C22 C23 H23 120.5
C25 C24 C23 118.0(3)
C25 C24 H24 121.0
C23 C24 H24 121.0
N3 C25 C24 124.3(4)
N3 C25 H25 117.9
C24 C25 H25 117.9
C27 C26 C1 178.7(3)
C26 C27 C28 176.9(3)
C29 C28 C27 176.3(3)
C28 C29 C30 176.9(4)
C29 C30 C34 125.0(3)
C29 C30 C31 126.8(4)
C34 C30 C31 108.2(3)
C29 C30 Fe2 125.6(2)
C34 C30 Fe2 68.83(19)
C31 C30 Fe2 69.43(18)
C32 C31 C30 107.4(4)
C32 C31 Fe2 69.3(2)
C30 C31 Fe2 69.52(19)
C32 C31 H31 126.3
C30 C31 H31 126.3
Fe2 C31 H31 126.4
C33 C32 C31 108.3(3)
C33 C32 Fe2 69.3(2)
C31 C32 Fe2 69.95(19)
C33 C32 H32 125.8
C31 C32 H32 125.8
Fe2 C32 H32 126.5
C32 C33 C34 109.1(4)
C32 C33 Fe2 70.2(2)
C34 C33 Fe2 69.64(19)
C32 C33 H33 125.4
C34 C33 H33 125.4
Fe2 C33 H33 126.3
C33 C34 C30 106.9(4)
C33 C34 Fe2 69.3(2)
C30 C34 Fe2 70.10(19)
C33 C34 H34 126.5
C30 C34 H34 126.5
Fe2 C34 H34 125.7
C39 C35 C36 106.5(3)
C39 C35 C40 126.3(3)
C36 C35 C40 127.1(3)
C39 C35 Fe2 69.05(17)
C36 C35 Fe2 69.09(15)
C40 C35 Fe2 126.72(19)
C37 C36 C35 108.6(3)
C37 C36 Fe2 69.99(18)
C35 C36 Fe2 70.17(16)
C37 C36 H36 125.7
C35 C36 H36 125.7
Fe2 C36 H36 125.7
C38 C37 C36 108.1(3)
C38 C37 Fe2 69.9(2)
C36 C37 Fe2 69.57(16)
C38 C37 H37 125.9
C36 C37 H37 125.9
Fe2 C37 H37 126.2
C37 C38 C39 108.0(3)
C37 C38 Fe2 70.02(19)
C39 C38 Fe2 69.47(19)
C37 C38 H38 126.0
C39 C38 H38 126.0
Fe2 C38 H38 126.1
C38 C39 C35 108.7(3)
C38 C39 Fe2 70.0(2)
C35 C39 Fe2 70.36(17)
C38 C39 H39 125.6
C35 C39 H39 125.6
Fe2 C39 H39 125.6
C44 C40 C41 117.2(2)
C44 C40 C35 121.4(2)
C41 C40 C35 121.4(2)
C42 C41 C40 119.6(3)
C42 C41 H41 120.2
C40 C41 H41 120.2
N4 C42 C41 123.2(2)
N4 C42 C45 116.3(2)
C41 C42 C45 120.5(3)
N4 C43 C44 123.1(2)
N4 C43 C50 116.3(2)
C44 C43 C50 120.6(2)
C40 C44 C43 119.6(2)
C40 C44 H44 120.2
C43 C44 H44 120.2
N5 C45 C49 122.3(3)
N5 C45 C42 117.0(3)
C49 C45 C42 120.6(3)
N5 C46 C47 124.6(4)
N5 C46 H46 117.7
C47 C46 H46 117.7
C48 C47 C46 118.2(3)
C48 C47 H47 120.9
C46 C47 H47 120.9
C47 C48 C49 119.1(3)
C47 C48 H48 120.5
C49 C48 H48 120.5
C45 C49 C48 119.0(3)
C45 C49 H49 120.5
C48 C49 H49 120.5
N6 C50 C51 122.6(3)
N6 C50 C43 117.1(2)
C51 C50 C43 120.3(3)
C52 C51 C50 118.8(3)
C52 C51 H51 120.6
C50 C51 H51 120.6
C51 C52 C53 119.4(3)
C51 C52 H52 120.3
C53 C52 H52 120.3
C54 C53 C52 117.9(3)
C54 C53 H53 121.1
C52 C53 H53 121.1
N6 C54 C53 123.5(3)
N6 C54 H54 118.3
C53 C54 H54 118.3
H1A O1 H1B 92(2)

loop_
_geom_bond_atom_site_label_1
_geom_bond_atom_site_label_2
_geom_bond_distance
Fe1 C2 2.029(3)
Fe1 C7 2.042(3)
Fe1 C10 2.043(3)
Fe1 C3 2.045(3)
Fe1 C5 2.046(3)
Fe1 C1 2.048(3)
Fe1 C8 2.049(3)
Fe1 C6 2.050(2)
Fe1 C4 2.052(3)
Fe1 C9 2.057(3)
Fe2 C33 2.024(4)
Fe2 C34 2.029(3)
Fe2 C32 2.036(4)
Fe2 C39 2.039(3)
Fe2 C36 2.042(3)
Fe2 C31 2.044(4)
Fe2 C38 2.045(3)
Fe2 C30 2.045(3)
Fe2 C37 2.047(3)
Fe2 C35 2.056(3)
N1 C13 1.341(3)
N1 C14 1.342(3)
N4 C43 1.337(3)
N4 C42 1.344(4)
N6 C50 1.333(4)
N6 C54 1.345(4)
N2 C17 1.331(4)
N2 C16 1.342(4)
N5 C46 1.334(5)
N5 C45 1.342(4)
N3 C21 1.336(4)
N3 C25 1.340(4)
C1 C26 1.426(4)
C1 C5 1.430(4)
C1 C2 1.435(4)
C2 C3 1.414(4)
C2 H2 0.9300
C3 C4 1.420(4)
C3 H3 0.9300
C4 C5 1.416(4)
C4 H4 0.9300
C5 H5 0.9300
C6 C10 1.427(4)
C6 C7 1.431(4)
C6 C11 1.467(3)
C7 C8 1.414(4)
C7 H7 0.9300
C8 C9 1.407(4)
C8 H8 0.9300
C9 C10 1.418(4)
C9 H9 0.9300
C10 H10 0.9300
C11 C15 1.395(4)
C11 C12 1.398(3)
C12 C13 1.388(3)
C12 H12 0.9300
C13 C16 1.475(4)
C14 C15 1.391(4)
C14 C21 1.486(4)
C15 H15 0.9300
C16 C20 1.395(4)
C17 C18 1.367(5)
C17 H17 0.9300
C18 C19 1.377(5)
C18 H18 0.9300
C19 C20 1.371(4)
C19 H19 0.9300
C20 H20 0.9300
C21 C22 1.379(4)
C22 C23 1.385(4)
C22 H22 0.9300
C23 C24 1.377(6)
C23 H23 0.9300
C24 C25 1.366(6)
C24 H24 0.9300
C25 H25 0.9300
C26 C27 1.199(4)
C27 C28 1.372(4)
C28 C29 1.198(4)
C29 C30 1.424(4)
C30 C34 1.429(5)
C30 C31 1.434(5)
C31 C32 1.419(6)
C31 H31 0.9300
C32 C33 1.406(7)
C32 H32 0.9300
C33 C34 1.422(5)
C33 H33 0.9300
C34 H34 0.9300
C35 C39 1.420(4)
C35 C36 1.427(4)
C35 C40 1.467(4)
C36 C37 1.413(4)
C36 H36 0.9300
C37 C38 1.404(5)
C37 H37 0.9300
C38 C39 1.416(5)
C38 H38 0.9300
C39 H39 0.9300
C40 C44 1.390(4)
C40 C41 1.392(4)
C41 C42 1.387(4)
C41 H41 0.9300
C42 C45 1.486(4)
C43 C44 1.393(4)
C43 C50 1.491(4)
C44 H44 0.9300
C45 C49 1.382(4)
C46 C47 1.366(5)
C46 H46 0.9300
C47 C48 1.365(5)
C47 H47 0.9300
C48 C49 1.384(4)
C48 H48 0.9300
C49 H49 0.9300
C50 C51 1.390(4)
C51 C52 1.372(5)
C51 H51 0.9300
C52 C53 1.390(5)
C52 H52 0.9300
C53 C54 1.375(5)
C53 H53 0.9300
C54 H54 0.9300
O1 H1A 0.950(19)
O1 H1B 0.906(19)
